data_4503981
loop_
_publ_author_name
'Chen, Huan-Ching'
'Hu, Hui-Ling'
'Chan, Zhi-Kai'
'Yeh, Chun-Wei'
'Jia, Hsi-Wei'
'Wu, Chi-Phi'
'Chen, Jhy-Der'
'Wang, Ju-Chun'

_publ_section_title
;
 Ag(I) Complexes Containing FlexibleN,N&#x2018;-Di(2-pyridyl)adipoamide
 Ligands:&#x00A0; Syntheses, Structures, and Ligand Conformations
;
_journal_issue 4
_journal_name_full 'Crystal Growth &amp; Design'
_journal_page_first 698
_journal_paper_doi 10.1021/cg060619y
_journal_volume 7
_journal_year 2007
_chemical_formula_sum 'C40 H45 Ag2 N10 O9 S'
_chemical_formula_weight 1057.66
_chemical_name_systematic
; 
 ? 
;
_space_group_IT_number 15
_symmetry_cell_setting monoclinic
_symmetry_space_group_name_Hall '-C 2yc'
_symmetry_space_group_name_H-M 'C 1 2/c 1'
_atom_sites_solution_hydrogens geom
_atom_sites_solution_primary direct
_atom_sites_solution_secondary difmap
_audit_creation_method SHELXL-97
_cell_angle_alpha 90.00
_cell_angle_beta 119.167(13)
_cell_angle_gamma 90.00
_cell_formula_units_Z 8
_cell_length_a 31.390(5)
_cell_length_b 14.581(3)
_cell_length_c 22.107(5)
_cell_measurement_reflns_used 1007
_cell_measurement_temperature 293(2)
_cell_measurement_theta_max 24.91
_cell_measurement_theta_min 3.12
_cell_volume 8835(3)
_computing_cell_refinement 'Bruker SMART'
_computing_data_collection 'Bruker SMART'
_computing_data_reduction 'Bruker SAINT'
_computing_molecular_graphics 'Bruker SHELXTL'
_computing_publication_material 'Bruker SHELXTL'
_computing_structure_refinement 'SHELXL-97 (Sheldrick, 1997)'
_computing_structure_solution 'SHELXS-97 (Sheldrick, 1990)'
_diffrn_ambient_temperature 293(2)
_diffrn_measured_fraction_theta_full 0.983
_diffrn_measured_fraction_theta_max 0.983
_diffrn_measurement_device_type 'CCD area detector'
_diffrn_measurement_method 'phi and omega scans'
_diffrn_radiation_monochromator graphite
_diffrn_radiation_source 'fine-focus sealed tube'
_diffrn_radiation_type MoK\a
_diffrn_radiation_wavelength 0.71073
_diffrn_reflns_av_R_equivalents 0.0369
_diffrn_reflns_av_sigmaI/netI 0.0443
_diffrn_reflns_limit_h_max 37
_diffrn_reflns_limit_h_min -36
_diffrn_reflns_limit_k_max 17
_diffrn_reflns_limit_k_min -10
_diffrn_reflns_limit_l_max 26
_diffrn_reflns_limit_l_min -26
_diffrn_reflns_number 20428
_diffrn_reflns_theta_full 25.13
_diffrn_reflns_theta_max 25.13
_diffrn_reflns_theta_min 2.09
_exptl_absorpt_coefficient_mu 0.999
_exptl_absorpt_correction_type none
_exptl_crystal_colour colorless
_exptl_crystal_density_diffrn 1.590
_exptl_crystal_density_meas 0
_exptl_crystal_density_method 'not measured'
_exptl_crystal_description plate
_exptl_crystal_F_000 4296
_exptl_crystal_size_max 0.8
_exptl_crystal_size_mid 0.2
_exptl_crystal_size_min 0.1
_refine_diff_density_max 0.533
_refine_diff_density_min -0.452
_refine_diff_density_rms 0.057
_refine_ls_extinction_method none
_refine_ls_goodness_of_fit_ref 1.006
_refine_ls_hydrogen_treatment constr
_refine_ls_matrix_type full
_refine_ls_number_parameters 559
_refine_ls_number_reflns 7781
_refine_ls_number_restraints 0
_refine_ls_restrained_S_all 1.006
_refine_ls_R_factor_all 0.0640
_refine_ls_R_factor_gt 0.0361
_refine_ls_shift/su_max 0.000
_refine_ls_shift/su_mean 0.000
_refine_ls_structure_factor_coef Fsqd
_refine_ls_weighting_details 'calc w=1/[\s^2^(Fo^2^)+(0.0352P)^2^+11.6192P] where P=(Fo^2^+2Fc^2^)/3'
_refine_ls_weighting_scheme calc
_refine_ls_wR_factor_gt 0.0796
_refine_ls_wR_factor_ref 0.0906
_reflns_number_gt 5462
_reflns_number_total 7781
_reflns_threshold_expression >2sigma(I)
_cod_data_source_file cg060619ysi20061229_020634.cif
_cod_data_source_block 8
_cod_depositor_comments
;
The following automatic conversions were performed:

'_symmetry_cell_setting' value 'Monoclinic' changed to 'monoclinic'
according to /home/saulius/struct/CIF-dictionaries/cif_core.dic
dictionary named 'cif_core.dic' version 2.4.1 from 2010-06-29.

Automatic conversion script
Id: cif_fix_values 1715 2011-07-08 13:25:40Z adriana 
;
_cod_original_cell_volume 8836(3)
_cod_original_sg_symbol_H-M C2/c
_cod_database_code 4503981

loop_
_symmetry_equiv_pos_as_xyz
'x, y, z'
'-x, y, -z+1/2'
'x+1/2, y+1/2, z'
'-x+1/2, y+1/2, -z+1/2'
'-x, -y, -z'
'x, -y, z-1/2'
'-x+1/2, -y+1/2, -z'
'x+1/2, -y+1/2, z-1/2'

loop_
_atom_site_label
_atom_site_type_symbol
_atom_site_fract_x
_atom_site_fract_y
_atom_site_fract_z
_atom_site_U_iso_or_equiv
_atom_site_adp_type
_atom_site_occupancy
_atom_site_symmetry_multiplicity
_atom_site_calc_flag
_atom_site_refinement_flags
Ag1 Ag 0.011829(11) 0.01282(2) 0.335515(19) 0.06429(12) Uani 1 1 d .
Ag2 Ag 0.192402(11) 0.21252(2) 0.292144(19) 0.06358(12) Uani 1 1 d .
S S 0.10456(3) 0.07528(6) 0.28520(5) 0.0453(2) Uani 1 1 d .
O1 O 0.13982(12) -0.2859(2) 0.41498(18) 0.0821(9) Uani 1 1 d .
O2 O 0.25016(11) -0.1328(2) 0.26081(19) 0.0844(10) Uani 1 1 d .
O3 O 0.05589(14) 0.4571(2) 0.1621(3) 0.1267(17) Uani 1 1 d .
O4 O 0.19720(17) 0.2516(3) 0.54171(19) 0.1195(14) Uani 1 1 d .
O5 O 0.03927(16) -0.1008(3) 0.48118(19) 0.1210(15) Uani 1 1 d .
O6 O 0.08521(10) 0.02222(18) 0.32252(17) 0.0720(8) Uani 1 1 d .
O7 O 0.15838(8) 0.07876(16) 0.32861(13) 0.0520(6) Uani 1 1 d .
O8 O 0.09220(11) 0.0296(2) 0.22026(15) 0.0755(9) Uani 1 1 d .
O9 O 0.08494(10) 0.16824(16) 0.27387(15) 0.0635(7) Uani 1 1 d .
N1 N 0.00724(11) -0.1407(2) 0.32960(15) 0.0498(7) Uani 1 1 d .
N2 N 0.08905(11) -0.1634(2) 0.36690(16) 0.0526(8) Uani 1 1 d .
H2A H 0.0887 -0.1068 0.3557 0.063 Uiso 1 1 calc R
N3 N 0.22943(11) -0.00574(19) 0.29961(17) 0.0553(8) Uani 1 1 d .
H3A H 0.2068 0.0184 0.3056 0.066 Uiso 1 1 calc R
N4 N 0.26301(10) 0.13819(19) 0.31649(15) 0.0463(7) Uani 1 1 d .
N5 N 0.14569(13) 0.2445(3) 0.17441(19) 0.0663(9) Uani 1 1 d .
N6 N 0.08653(12) 0.3133(2) 0.19092(19) 0.0670(10) Uani 1 1 d .
H6A H 0.0879 0.2667 0.2156 0.080 Uiso 1 1 calc R
N7 N 0.18821(12) 0.3313(2) 0.35682(18) 0.0601(8) Uani 1 1 d .
N8 N 0.18126(12) 0.2324(2) 0.43208(18) 0.0622(9) Uani 1 1 d .
H8B H 0.1756 0.1915 0.4010 0.075 Uiso 1 1 calc R
N9 N 0.04004(11) -0.0960(2) 0.58324(17) 0.0587(8) Uani 1 1 d .
H9B H 0.0540 -0.0702 0.6233 0.070 Uiso 1 1 calc R
N10 N -0.01680(11) -0.1469(2) 0.61220(17) 0.0552(8) Uani 1 1 d .
C1 C -0.03718(15) -0.1722(3) 0.3131(2) 0.0628(11) Uani 1 1 d .
H1A H -0.0628 -0.1304 0.2978 0.075 Uiso 1 1 calc R
C2 C -0.04688(18) -0.2626(3) 0.3178(3) 0.0746(13) Uani 1 1 d .
H2B H -0.0782 -0.2818 0.3061 0.090 Uiso 1 1 calc R
C3 C -0.00887(19) -0.3244(3) 0.3402(3) 0.0800(14) Uani 1 1 d .
H3B H -0.0143 -0.3863 0.3441 0.096 Uiso 1 1 calc R
C4 C 0.03685(17) -0.2942(3) 0.3567(2) 0.0660(11) Uani 1 1 d .
H4A H 0.0627 -0.3352 0.3712 0.079 Uiso 1 1 calc R
C5 C 0.04392(14) -0.2014(2) 0.35139(19) 0.0486(9) Uani 1 1 d .
C6 C 0.13376(15) -0.2054(3) 0.3977(2) 0.0585(10) Uani 1 1 d .
C7 C 0.17628(15) -0.1443(3) 0.4112(2) 0.0627(11) Uani 1 1 d .
H7A H 0.1931 -0.1261 0.4595 0.075 Uiso 1 1 calc R
H7B H 0.1643 -0.0892 0.3833 0.075 Uiso 1 1 calc R
C8 C 0.21223(15) -0.1932(3) 0.3938(2) 0.0701(12) Uani 1 1 d .
H8C H 0.2400 -0.1533 0.4060 0.084 Uiso 1 1 calc R
H8D H 0.2241 -0.2481 0.4220 0.084 Uiso 1 1 calc R
C9 C 0.19036(15) -0.2199(3) 0.3183(2) 0.0663(11) Uani 1 1 d .
H9C H 0.1612 -0.2559 0.3054 0.080 Uiso 1 1 calc R
H9D H 0.2134 -0.2587 0.3130 0.080 Uiso 1 1 calc R
C10 C 0.17705(14) -0.1392(3) 0.2683(2) 0.0585(10) Uani 1 1 d .
H10A H 0.1573 -0.1609 0.2212 0.070 Uiso 1 1 calc R
H10B H 0.1579 -0.0952 0.2778 0.070 Uiso 1 1 calc R
C11 C 0.22205(14) -0.0929(3) 0.2752(2) 0.0560(10) Uani 1 1 d .
C12 C 0.27022(13) 0.0485(2) 0.31593(19) 0.0483(9) Uani 1 1 d .
C13 C 0.31554(14) 0.0121(3) 0.3320(2) 0.0683(12) Uani 1 1 d .
H13A H 0.3197 -0.0509 0.3309 0.082 Uiso 1 1 calc R
C14 C 0.35370(15) 0.0707(3) 0.3493(3) 0.0738(13) Uani 1 1 d .
H14A H 0.3841 0.0478 0.3594 0.089 Uiso 1 1 calc R
C15 C 0.34707(15) 0.1632(3) 0.3517(2) 0.0652(11) Uani 1 1 d .
H15A H 0.3729 0.2039 0.3644 0.078 Uiso 1 1 calc R
C16 C 0.30155(14) 0.1941(3) 0.3351(2) 0.0569(10) Uani 1 1 d .
H16A H 0.2970 0.2569 0.3366 0.068 Uiso 1 1 calc R
C17 C 0.1674(2) 0.2273(4) 0.1357(3) 0.0903(16) Uani 1 1 d .
H17A H 0.1935 0.1865 0.1527 0.108 Uiso 1 1 calc R
C18 C 0.1528(3) 0.2664(6) 0.0740(4) 0.123(3) Uani 1 1 d .
H18A H 0.1686 0.2526 0.0487 0.148 Uiso 1 1 calc R
C19 C 0.1145(3) 0.3273(6) 0.0481(3) 0.129(3) Uani 1 1 d .
H19A H 0.1043 0.3552 0.0054 0.155 Uiso 1 1 calc R
C20 C 0.0914(2) 0.3464(4) 0.0859(3) 0.0996(19) Uani 1 1 d .
H20A H 0.0655 0.3874 0.0695 0.119 Uiso 1 1 calc R
C21 C 0.10813(16) 0.3024(3) 0.1495(2) 0.0681(12) Uani 1 1 d .
C22 C 0.06335(15) 0.3891(3) 0.1973(3) 0.0882(17) Uani 1 1 d .
C23 C 0.0510(2) 0.3794(3) 0.2549(4) 0.109(2) Uani 1 1 d .
H23A H 0.0813 0.3710 0.2979 0.130 Uiso 1 1 calc R
H23B H 0.0320 0.3239 0.2467 0.130 Uiso 1 1 calc R
C24 C 0.0230(2) 0.4583(3) 0.2648(5) 0.166(4) Uani 1 1 d .
H24A H 0.0347 0.4635 0.3142 0.200 Uiso 1 1 calc R
H24B H 0.0328 0.5141 0.2508 0.200 Uiso 1 1 calc R
C25 C 0.18979(18) 0.4166(3) 0.3344(3) 0.0818(14) Uani 1 1 d .
H25A H 0.1922 0.4230 0.2943 0.098 Uiso 1 1 calc R
C26 C 0.1880(2) 0.4939(4) 0.3678(4) 0.1078(19) Uani 1 1 d .
H26A H 0.1888 0.5517 0.3506 0.129 Uiso 1 1 calc R
C27 C 0.1850(2) 0.4846(4) 0.4268(4) 0.112(2) Uani 1 1 d .
H27A H 0.1837 0.5364 0.4503 0.134 Uiso 1 1 calc R
C28 C 0.18400(19) 0.3991(4) 0.4518(3) 0.0880(15) Uani 1 1 d .
H28A H 0.1828 0.3919 0.4927 0.106 Uiso 1 1 calc R
C29 C 0.18484(15) 0.3226(3) 0.4139(2) 0.0644(11) Uani 1 1 d .
C30 C 0.18567(16) 0.2013(4) 0.4928(2) 0.0724(12) Uani 1 1 d .
C31 C 0.17534(19) 0.1017(4) 0.4938(3) 0.0842(15) Uani 1 1 d .
H31A H 0.2051 0.0668 0.5088 0.101 Uiso 1 1 calc R
H31B H 0.1519 0.0816 0.4475 0.101 Uiso 1 1 calc R
C32 C 0.1548(2) 0.0835(4) 0.5433(3) 0.110(2) Uani 1 1 d .
H32A H 0.1819 0.0723 0.5893 0.132 Uiso 1 1 calc R
H32B H 0.1382 0.1383 0.5457 0.132 Uiso 1 1 calc R
C33 C 0.12190(19) 0.0085(4) 0.5246(3) 0.0888(16) Uani 1 1 d .
H33A H 0.1395 -0.0473 0.5269 0.107 Uiso 1 1 calc R
H33B H 0.0966 0.0165 0.4769 0.107 Uiso 1 1 calc R
C34 C 0.09763(18) -0.0041(3) 0.5690(2) 0.0757(13) Uani 1 1 d .
H34A H 0.1219 -0.0245 0.6148 0.091 Uiso 1 1 calc R
H34B H 0.0852 0.0546 0.5741 0.091 Uiso 1 1 calc R
C35 C 0.05671(17) -0.0718(3) 0.5393(3) 0.0711(12) Uani 1 1 d .
C36 C 0.00277(13) -0.1578(3) 0.5709(2) 0.0561(10) Uani 1 1 d .
C37 C -0.01163(16) -0.2293(3) 0.5228(2) 0.0708(12) Uani 1 1 d .
H37A H 0.0009 -0.2344 0.4925 0.085 Uiso 1 1 calc R
C38 C -0.04486(17) -0.2917(3) 0.5215(3) 0.0839(15) Uani 1 1 d .
H38A H -0.0549 -0.3403 0.4903 0.101 Uiso 1 1 calc R
C39 C -0.06323(17) -0.2830(3) 0.5657(3) 0.0814(14) Uani 1 1 d .
H39A H -0.0849 -0.3261 0.5661 0.098 Uiso 1 1 calc R
C40 C -0.04922(15) -0.2097(3) 0.6094(2) 0.0668(11) Uani 1 1 d .
H40A H -0.0626 -0.2027 0.6386 0.080 Uiso 1 1 calc R

loop_
_atom_site_aniso_label
_atom_site_aniso_U_11
_atom_site_aniso_U_22
_atom_site_aniso_U_33
_atom_site_aniso_U_23
_atom_site_aniso_U_13
_atom_site_aniso_U_12
Ag1 0.0598(2) 0.04924(18) 0.0982(3) -0.00866(17) 0.04975(19) -0.00230(14)
Ag2 0.0644(2) 0.05112(18) 0.0955(3) 0.00845(17) 0.0548(2) 0.00930(15)
S 0.0451(5) 0.0364(4) 0.0618(6) 0.0041(4) 0.0318(5) 0.0015(4)
O1 0.087(2) 0.0594(19) 0.118(3) 0.0287(18) 0.064(2) 0.0225(16)
O2 0.082(2) 0.0667(18) 0.136(3) -0.0356(19) 0.078(2) -0.0118(16)
O3 0.097(3) 0.071(2) 0.228(5) 0.075(3) 0.091(3) 0.025(2)
O4 0.169(4) 0.128(3) 0.072(2) -0.028(2) 0.067(3) -0.042(3)
O5 0.136(3) 0.176(4) 0.070(2) -0.024(3) 0.064(2) -0.045(3)
O6 0.0610(17) 0.0570(16) 0.119(2) 0.0301(17) 0.0603(18) 0.0077(13)
O7 0.0445(14) 0.0541(15) 0.0641(16) -0.0053(13) 0.0316(13) -0.0036(11)
O8 0.081(2) 0.0648(18) 0.0613(18) -0.0095(15) 0.0193(16) 0.0141(16)
O9 0.0730(18) 0.0405(14) 0.096(2) 0.0119(14) 0.0558(17) 0.0101(13)
N1 0.0543(19) 0.0463(17) 0.0560(19) -0.0013(15) 0.0327(16) -0.0055(15)
N2 0.059(2) 0.0412(16) 0.066(2) 0.0045(15) 0.0368(17) 0.0040(15)
N3 0.0510(18) 0.0451(18) 0.081(2) -0.0084(16) 0.0411(18) 0.0015(14)
N4 0.0477(17) 0.0430(17) 0.0565(19) 0.0030(14) 0.0318(16) 0.0030(14)
N5 0.065(2) 0.072(2) 0.071(2) -0.007(2) 0.040(2) -0.0145(19)
N6 0.056(2) 0.054(2) 0.094(3) 0.0216(19) 0.039(2) -0.0015(16)
N7 0.065(2) 0.0512(19) 0.076(2) -0.0019(18) 0.044(2) -0.0007(16)
N8 0.069(2) 0.069(2) 0.062(2) -0.0122(18) 0.0429(19) -0.0139(18)
N9 0.057(2) 0.071(2) 0.056(2) -0.0057(17) 0.0337(18) -0.0043(17)
N10 0.0478(18) 0.0528(18) 0.069(2) -0.0036(17) 0.0321(17) 0.0016(15)
C1 0.062(3) 0.061(3) 0.072(3) -0.002(2) 0.037(2) -0.006(2)
C2 0.074(3) 0.066(3) 0.094(4) -0.009(3) 0.049(3) -0.023(2)
C3 0.099(4) 0.049(2) 0.102(4) -0.005(3) 0.057(3) -0.019(3)
C4 0.079(3) 0.044(2) 0.082(3) 0.000(2) 0.046(3) -0.002(2)
C5 0.062(2) 0.042(2) 0.051(2) -0.0025(18) 0.035(2) -0.0020(18)
C6 0.067(3) 0.055(2) 0.068(3) 0.006(2) 0.045(2) 0.009(2)
C7 0.062(3) 0.061(2) 0.068(3) 0.002(2) 0.034(2) 0.006(2)
C8 0.054(2) 0.071(3) 0.092(3) 0.011(3) 0.041(3) 0.010(2)
C9 0.064(3) 0.053(2) 0.096(3) -0.006(2) 0.051(3) 0.004(2)
C10 0.055(2) 0.050(2) 0.077(3) -0.010(2) 0.037(2) -0.0023(18)
C11 0.054(2) 0.051(2) 0.070(3) -0.007(2) 0.036(2) 0.0028(18)
C12 0.046(2) 0.049(2) 0.055(2) -0.0042(18) 0.0287(19) 0.0036(17)
C13 0.050(2) 0.054(2) 0.101(3) -0.005(2) 0.037(2) 0.010(2)
C14 0.047(2) 0.075(3) 0.099(4) -0.004(3) 0.035(3) 0.009(2)
C15 0.049(2) 0.068(3) 0.082(3) 0.000(2) 0.035(2) -0.006(2)
C16 0.062(3) 0.051(2) 0.065(3) 0.004(2) 0.037(2) -0.0003(19)
C17 0.090(4) 0.106(4) 0.092(4) -0.033(3) 0.058(3) -0.037(3)
C18 0.136(6) 0.177(8) 0.077(5) -0.039(5) 0.069(5) -0.083(6)
C19 0.137(6) 0.167(7) 0.063(4) 0.001(4) 0.034(5) -0.085(6)
C20 0.092(4) 0.107(4) 0.073(4) 0.018(3) 0.020(3) -0.046(3)
C21 0.057(3) 0.067(3) 0.072(3) 0.004(2) 0.026(2) -0.027(2)
C22 0.046(2) 0.057(3) 0.164(5) 0.033(3) 0.054(3) 0.006(2)
C23 0.097(4) 0.063(3) 0.218(7) 0.033(4) 0.118(5) 0.021(3)
C24 0.120(5) 0.043(3) 0.400(13) 0.027(5) 0.177(8) 0.012(3)
C25 0.096(4) 0.054(3) 0.106(4) 0.004(3) 0.058(3) -0.004(2)
C26 0.132(5) 0.054(3) 0.148(6) -0.009(3) 0.077(5) -0.003(3)
C27 0.128(5) 0.070(4) 0.153(6) -0.039(4) 0.081(5) -0.011(3)
C28 0.103(4) 0.078(4) 0.102(4) -0.029(3) 0.066(3) -0.016(3)
C29 0.057(2) 0.058(3) 0.086(3) -0.013(2) 0.040(2) -0.008(2)
C30 0.066(3) 0.096(4) 0.064(3) -0.008(3) 0.039(2) -0.018(3)
C31 0.090(3) 0.102(4) 0.073(3) 0.003(3) 0.049(3) -0.024(3)
C32 0.133(5) 0.142(5) 0.075(3) -0.015(3) 0.067(4) -0.064(4)
C33 0.088(4) 0.117(4) 0.085(4) 0.008(3) 0.061(3) -0.011(3)
C34 0.081(3) 0.088(3) 0.077(3) 0.008(3) 0.053(3) -0.004(3)
C35 0.070(3) 0.089(3) 0.063(3) 0.000(3) 0.039(3) 0.004(3)
C36 0.045(2) 0.060(2) 0.059(3) -0.001(2) 0.022(2) 0.0066(19)
C37 0.066(3) 0.072(3) 0.069(3) -0.017(2) 0.028(2) 0.010(2)
C38 0.062(3) 0.068(3) 0.096(4) -0.028(3) 0.019(3) -0.006(2)
C39 0.060(3) 0.061(3) 0.117(4) -0.010(3) 0.038(3) -0.005(2)
C40 0.054(2) 0.059(3) 0.090(3) -0.001(2) 0.038(2) 0.000(2)

loop_
_atom_type_symbol
_atom_type_description
_atom_type_scat_dispersion_real
_atom_type_scat_dispersion_imag
_atom_type_scat_source
C C 0.0033 0.0016 'International Tables Vol C Tables 4.2.6.8 and 6.1.1.4'
H H 0.0000 0.0000 'International Tables Vol C Tables 4.2.6.8 and 6.1.1.4'
N N 0.0061 0.0033 'International Tables Vol C Tables 4.2.6.8 and 6.1.1.4'
O O 0.0106 0.0060 'International Tables Vol C Tables 4.2.6.8 and 6.1.1.4'
S S 0.1246 0.1234 'International Tables Vol C Tables 4.2.6.8 and 6.1.1.4'
Ag Ag -0.8971 1.1015 'International Tables Vol C Tables 4.2.6.8 and 6.1.1.4'

loop_
_geom_angle_atom_site_label_1
_geom_angle_atom_site_label_2
_geom_angle_atom_site_label_3
_geom_angle
_geom_angle_site_symmetry_1
_geom_angle_site_symmetry_3
N10 Ag1 N1 152.69(11) 5_556 .
N10 Ag1 O6 100.26(10) 5_556 .
N1 Ag1 O6 94.93(10) . .
N4 Ag2 N7 123.80(11) . .
N4 Ag2 N5 111.63(12) . .
N7 Ag2 N5 110.47(13) . .
N4 Ag2 O7 94.05(9) . .
N7 Ag2 O7 102.83(10) . .
N5 Ag2 O7 112.09(10) . .
O8 S O9 111.63(17) . .
O8 S O6 109.32(19) . .
O9 S O6 109.38(15) . .
O8 S O7 109.06(17) . .
O9 S O7 109.39(15) . .
O6 S O7 107.98(16) . .
S O6 Ag1 139.96(16) . .
S O7 Ag2 110.13(13) . .
C1 N1 C5 118.0(3) . .
C1 N1 Ag1 112.8(3) . .
C5 N1 Ag1 128.1(2) . .
C6 N2 C5 127.9(3) . .
C11 N3 C12 126.3(3) . .
C12 N4 C16 117.8(3) . .
C12 N4 Ag2 128.0(2) . .
C16 N4 Ag2 114.2(2) . .
C21 N5 C17 118.3(4) . .
C21 N5 Ag2 122.5(3) . .
C17 N5 Ag2 115.7(3) . .
C22 N6 C21 128.0(4) . .
C29 N7 C25 118.3(4) . .
C29 N7 Ag2 125.3(3) . .
C25 N7 Ag2 116.4(3) . .
C30 N8 C29 128.0(4) . .
C35 N9 C36 127.4(4) . .
C36 N10 C40 118.5(4) . .
C36 N10 Ag1 121.2(3) . 5_556
C40 N10 Ag1 118.6(3) . 5_556
N1 C1 C2 123.4(4) . .
C1 C2 C3 118.1(4) . .
C4 C3 C2 119.7(4) . .
C3 C4 C5 118.8(4) . .
N1 C5 C4 122.0(4) . .
N1 C5 N2 114.6(3) . .
C4 C5 N2 123.4(4) . .
O1 C6 N2 123.5(4) . .
O1 C6 C7 121.2(4) . .
N2 C6 C7 115.3(3) . .
C6 C7 C8 111.3(3) . .
C9 C8 C7 113.7(3) . .
C8 C9 C10 114.7(3) . .
C11 C10 C9 111.1(3) . .
O2 C11 N3 123.0(4) . .
O2 C11 C10 121.5(4) . .
N3 C11 C10 115.5(3) . .
N4 C12 C13 122.1(3) . .
N4 C12 N3 114.9(3) . .
C13 C12 N3 123.0(3) . .
C14 C13 C12 118.7(4) . .
C13 C14 C15 119.8(4) . .
C16 C15 C14 118.2(4) . .
N4 C16 C15 123.3(4) . .
C18 C17 N5 122.6(6) . .
C17 C18 C19 119.6(7) . .
C18 C19 C20 119.4(6) . .
C19 C20 C21 118.0(7) . .
N5 C21 N6 114.7(4) . .
N5 C21 C20 122.0(5) . .
N6 C21 C20 123.2(5) . .
O3 C22 N6 122.8(5) . .
O3 C22 C23 124.8(5) . .
N6 C22 C23 112.3(4) . .
C22 C23 C24 117.0(5) . .
C24 C24 C23 121.2(7) 2 .
N7 C25 C26 122.9(5) . .
C27 C26 C25 118.6(5) . .
C26 C27 C28 120.2(5) . .
C27 C28 C29 118.1(5) . .
N7 C29 N8 114.9(4) . .
N7 C29 C28 121.8(4) . .
N8 C29 C28 123.3(4) . .
O4 C30 N8 121.6(5) . .
O4 C30 C31 123.4(4) . .
N8 C30 C31 115.0(4) . .
C30 C31 C32 110.4(4) . .
C33 C32 C31 115.0(4) . .
C32 C33 C34 115.3(5) . .
C35 C34 C33 113.0(4) . .
O5 C35 N9 122.8(5) . .
O5 C35 C34 123.2(4) . .
N9 C35 C34 114.0(4) . .
N10 C36 N9 114.2(3) . .
N10 C36 C37 121.6(4) . .
N9 C36 C37 124.1(4) . .
C38 C37 C36 118.0(4) . .
C39 C38 C37 120.4(4) . .
C40 C39 C38 118.7(5) . .
N10 C40 C39 122.8(4) . .

loop_
_geom_bond_atom_site_label_1
_geom_bond_atom_site_label_2
_geom_bond_distance
_geom_bond_site_symmetry_2
Ag1 N10 2.238(3) 5_556
Ag1 N1 2.243(3) .
Ag1 O6 2.460(2) .
Ag2 N4 2.283(3) .
Ag2 N7 2.291(3) .
Ag2 N5 2.328(4) .
Ag2 O7 2.536(2) .
S O8 1.453(3) .
S O9 1.459(2) .
S O6 1.462(3) .
S O7 1.482(3) .
O1 C6 1.219(4) .
O2 C11 1.221(4) .
O3 C22 1.210(5) .
O4 C30 1.208(5) .
O5 C35 1.202(5) .
N1 C1 1.339(5) .
N1 C5 1.342(5) .
N2 C6 1.370(5) .
N2 C5 1.399(5) .
N3 C11 1.356(4) .
N3 C12 1.395(5) .
N4 C12 1.328(4) .
N4 C16 1.346(5) .
N5 C21 1.331(6) .
N5 C17 1.352(6) .
N6 C22 1.368(6) .
N6 C21 1.389(6) .
N7 C29 1.322(5) .
N7 C25 1.349(5) .
N8 C30 1.358(5) .
N8 C29 1.397(5) .
N9 C35 1.355(5) .
N9 C36 1.395(5) .
N10 C36 1.335(5) .
N10 C40 1.348(5) .
N10 Ag1 2.238(3) 5_556
C1 C2 1.367(6) .
C2 C3 1.380(6) .
C3 C4 1.370(6) .
C4 C5 1.385(5) .
C6 C7 1.509(6) .
C7 C8 1.533(5) .
C8 C9 1.514(6) .
C9 C10 1.526(6) .
C10 C11 1.505(5) .
C12 C13 1.393(5) .
C13 C14 1.365(6) .
C14 C15 1.370(6) .
C15 C16 1.366(5) .
C17 C18 1.338(9) .
C18 C19 1.375(10) .
C19 C20 1.376(10) .
C20 C21 1.395(7) .
C22 C23 1.506(8) .
C23 C24 1.527(7) .
C24 C24 1.264(12) 2
C25 C26 1.364(7) .
C26 C27 1.359(9) .
C27 C28 1.370(8) .
C28 C29 1.403(6) .
C30 C31 1.491(7) .
C31 C32 1.539(6) .
C32 C33 1.420(7) .
C33 C34 1.520(6) .
C34 C35 1.495(6) .
C36 C37 1.398(6) .
C37 C38 1.375(7) .
C38 C39 1.362(7) .
C39 C40 1.361(6) .
